data_1559655
loop_
_publ_author_name
'Gollapelli, Krishna Kumar'
'Patil, Vaibhav B.'
'Vinaykumar, Allam'
'Chegondi, Rambabu'

_publ_section_title
;
 Rh(i)-catalyzed stereoselective desymmetrization of prochiral
 cyclohexadienones <i>via</i> highly <i>exo</i>-selective Huisgen-type [3
 + 2] cycloaddition.
;
_journal_issue 4
_journal_name_full 'Chemical science'
_journal_page_first 1544
_journal_page_last 1550
_journal_paper_doi 10.1039/d0sc05543c
_journal_volume 12
_journal_year 2020
_chemical_formula_moiety 'C17 H14 O4'
_chemical_formula_sum 'C17 H14 O4'
_chemical_formula_weight 282.28
_space_group_crystal_system monoclinic
_space_group_IT_number 14
_space_group_name_Hall '-P 2yn'
_space_group_name_H-M_alt 'P 1 21/n 1'
_atom_sites_solution_hydrogens geom
_audit_creation_method SHELXL-2018/3
_audit_update_record
;
2020-06-07 deposited with the CCDC.	2020-11-26 downloaded from the CCDC.
;
_cell_angle_alpha 90
_cell_angle_beta 90.23(4)
_cell_angle_gamma 90
_cell_formula_units_Z 4
_cell_length_a 8.047(6)
_cell_length_b 11.508(7)
_cell_length_c 14.430(9)
_cell_measurement_reflns_used 9961
_cell_measurement_temperature 293(2)
_cell_measurement_theta_max 28.031
_cell_measurement_theta_min 2.265
_cell_volume 1336.3(15)
_computing_cell_refinement '<i>SAINT</i> (Bruker, 2016)'
_computing_data_collection '<i>APEX3</i> (Bruker, 2016)'
_computing_data_reduction 'Bruker SAINT'
_computing_structure_refinement 'SHELXL-2018/3 (Sheldrick, 2018)'
_computing_structure_solution '<i>SHELXT</i> (Sheldrick, 2015)'
_diffrn_ambient_temperature 293(2)
_diffrn_measured_fraction_theta_full 0.998
_diffrn_measured_fraction_theta_max 0.998
_diffrn_measurement_device_type 'Bruker D8 QUEST PHOTON-100'
_diffrn_measurement_method '\w and \f'
_diffrn_radiation_type MoK\a
_diffrn_radiation_wavelength 0.71073
_diffrn_reflns_av_R_equivalents 0.0576
_diffrn_reflns_av_unetI/netI 0.0315
_diffrn_reflns_Laue_measured_fraction_full 0.998
_diffrn_reflns_Laue_measured_fraction_max 0.998
_diffrn_reflns_limit_h_max 10
_diffrn_reflns_limit_h_min -10
_diffrn_reflns_limit_k_max 12
_diffrn_reflns_limit_k_min -14
_diffrn_reflns_limit_l_max 18
_diffrn_reflns_limit_l_min -18
_diffrn_reflns_number 26635
_diffrn_reflns_point_group_measured_fraction_full 0.998
_diffrn_reflns_point_group_measured_fraction_max 0.998
_diffrn_reflns_theta_full 25.242
_diffrn_reflns_theta_max 27.498
_diffrn_reflns_theta_min 2.264
_diffrn_source microfocus
_exptl_absorpt_coefficient_mu 0.100
_exptl_absorpt_correction_T_max 0.7457
_exptl_absorpt_correction_T_min 0.7154
_exptl_absorpt_correction_type multi-scan
_exptl_absorpt_process_details 'SADABS 2014/5'
_exptl_crystal_density_diffrn 1.403
_exptl_crystal_description block
_exptl_crystal_F_000 592
_exptl_crystal_recrystallization_method 'Re-crystallisation from solvent: Dichloromethane/Hexane'
_exptl_crystal_size_max 0.260
_exptl_crystal_size_mid 0.210
_exptl_crystal_size_min 0.160
_refine_diff_density_max 0.240
_refine_diff_density_min -0.193
_refine_diff_density_rms 0.045
_refine_ls_extinction_method none
_refine_ls_goodness_of_fit_ref 1.052
_refine_ls_hydrogen_treatment constr
_refine_ls_matrix_type full
_refine_ls_number_parameters 191
_refine_ls_number_reflns 3063
_refine_ls_number_restraints 0
_refine_ls_restrained_S_all 1.052
_refine_ls_R_factor_all 0.0693
_refine_ls_R_factor_gt 0.0484
_refine_ls_shift/su_max 0.000
_refine_ls_shift/su_mean 0.000
_refine_ls_structure_factor_coef Fsqd
_refine_ls_weighting_details 'w=1/[\s^2^(Fo^2^)+(0.0517P)^2^+0.5717P] where P=(Fo^2^+2Fc^2^)/3'
_refine_ls_weighting_scheme calc
_refine_ls_wR_factor_gt 0.1124
_refine_ls_wR_factor_ref 0.1241
_reflns_Friedel_coverage 0.000
_reflns_number_gt 2331
_reflns_number_total 3063
_reflns_threshold_expression 'I > 2\s(I)'
_cod_data_source_file d0sc05543c2.cif
_cod_data_source_block KA579_0m
_cod_depositor_comments
;Adding full bibliography for 1559655.cif.

 Adding full bibliography for 1559655.cif.
;
_cod_original_sg_symbol_H-M 'P 21/n'
_cod_database_code 1559655
_shelx_shelxl_version_number 2018/3
_shelx_space_group_comment
;
The symmetry employed for this shelxl refinement is uniquely defined
by the following loop, which should always be used as a source of
symmetry information in preference to the above space-group names.
They are only intended as comments.
;
_shelx_estimated_absorpt_t_min 0.974
_shelx_estimated_absorpt_t_max 0.984

loop_
_space_group_symop_operation_xyz
'x, y, z'
'-x+1/2, y+1/2, -z+1/2'
'-x, -y, -z'
'x-1/2, -y-1/2, z-1/2'

loop_
_atom_site_label
_atom_site_type_symbol
_atom_site_fract_x
_atom_site_fract_y
_atom_site_fract_z
_atom_site_U_iso_or_equiv
_atom_site_adp_type
_atom_site_occupancy
_atom_site_site_symmetry_order
_atom_site_calc_flag
_atom_site_refinement_flags_posn
_atom_site_refinement_flags_adp
_atom_site_refinement_flags_occupancy
_atom_site_disorder_assembly
_atom_site_disorder_group
C1 C 0.4649(2) 0.31036(14) 0.30661(11) 0.0335(4) Uani 1 1 d . . . . .
C2 C 0.3794(2) 0.40295(14) 0.35997(11) 0.0328(4) Uani 1 1 d . . . . .
C3 C 0.3279(2) 0.38382(17) 0.45074(13) 0.0460(5) Uani 1 1 d . . . . .
H3 H 0.341181 0.311011 0.477728 0.055 Uiso 1 1 calc R U . . .
C4 C 0.2572(3) 0.47305(19) 0.50030(13) 0.0523(5) Uani 1 1 d . . . . .
H4 H 0.222143 0.460093 0.560764 0.063 Uiso 1 1 calc R U . . .
C5 C 0.2377(3) 0.58179(18) 0.46104(13) 0.0499(5) Uani 1 1 d . . . . .
H5 H 0.191057 0.641821 0.495350 0.060 Uiso 1 1 calc R U . . .
C6 C 0.2876(2) 0.60140(16) 0.37072(13) 0.0403(4) Uani 1 1 d . . . . .
H6 H 0.274425 0.674624 0.344445 0.048 Uiso 1 1 calc R U . . .
C7 C 0.35726(19) 0.51217(14) 0.31930(10) 0.0305(3) Uani 1 1 d . . . . .
C8 C 0.4100(2) 0.52891(14) 0.22005(11) 0.0313(4) Uani 1 1 d . . . . .
H8 H 0.341535 0.588054 0.189412 0.038 Uiso 1 1 calc R U . . .
C9 C 0.59724(19) 0.55865(13) 0.21191(10) 0.0291(3) Uani 1 1 d . . . . .
H9 H 0.630597 0.611858 0.261640 0.035 Uiso 1 1 calc R U . . .
C10 C 0.67748(18) 0.43857(13) 0.22669(10) 0.0261(3) Uani 1 1 d . . . . .
H10 H 0.720981 0.432693 0.290041 0.031 Uiso 1 1 calc R U . . .
C11 C 0.53026(18) 0.35231(13) 0.21346(10) 0.0279(3) Uani 1 1 d . . . . .
C12 C 0.5957(2) 0.25936(15) 0.14823(12) 0.0375(4) Uani 1 1 d . . . . .
H12A H 0.565077 0.182570 0.169966 0.045 Uiso 1 1 calc R U . . .
H12B H 0.551000 0.270204 0.086315 0.045 Uiso 1 1 calc R U . . .
C13 C 0.80895(19) 0.39545(14) 0.15746(12) 0.0333(4) Uani 1 1 d . . . . .
C14 C 0.9860(2) 0.40527(18) 0.19344(16) 0.0516(5) Uani 1 1 d . . . . .
H14A H 1.060943 0.372256 0.149042 0.077 Uiso 1 1 calc R U . . .
H14B H 0.995822 0.364143 0.251080 0.077 Uiso 1 1 calc R U . . .
H14C H 1.013169 0.485633 0.202942 0.077 Uiso 1 1 calc R U . . .
C15 C 0.7941(2) 0.45207(16) 0.06424(12) 0.0434(4) Uani 1 1 d . . . . .
H15 H 0.842646 0.414220 0.014259 0.052 Uiso 1 1 calc R U . . .
C16 C 0.7175(2) 0.55135(17) 0.04741(12) 0.0447(5) Uani 1 1 d . . . . .
H16 H 0.722411 0.582207 -0.012084 0.054 Uiso 1 1 calc R U . . .
C17 C 0.6256(2) 0.61468(16) 0.11811(12) 0.0404(4) Uani 1 1 d . . . . .
O1 O 0.4851(2) 0.21198(11) 0.33455(10) 0.0591(4) Uani 1 1 d . . . . .
O2 O 0.39902(13) 0.41950(10) 0.17211(7) 0.0333(3) Uani 1 1 d . . . . .
O3 O 0.77226(14) 0.27263(10) 0.14823(8) 0.0382(3) Uani 1 1 d . . . . .
O4 O 0.5660(2) 0.70951(14) 0.10217(11) 0.0749(5) Uani 1 1 d . . . . .

loop_
_atom_site_aniso_label
_atom_site_aniso_U_11
_atom_site_aniso_U_22
_atom_site_aniso_U_33
_atom_site_aniso_U_23
_atom_site_aniso_U_13
_atom_site_aniso_U_12
C1 0.0338(9) 0.0296(8) 0.0372(9) 0.0012(7) 0.0039(7) -0.0045(7)
C2 0.0335(8) 0.0331(8) 0.0318(8) 0.0023(7) 0.0053(6) -0.0033(7)
C3 0.0578(12) 0.0430(10) 0.0372(9) 0.0079(8) 0.0148(8) -0.0048(9)
C4 0.0624(13) 0.0603(12) 0.0345(9) -0.0003(9) 0.0195(9) -0.0050(10)
C5 0.0527(12) 0.0515(11) 0.0456(11) -0.0117(9) 0.0185(9) 0.0038(9)
C6 0.0387(9) 0.0372(9) 0.0450(10) -0.0010(8) 0.0083(8) 0.0062(7)
C7 0.0260(8) 0.0345(8) 0.0310(8) 0.0007(6) 0.0042(6) 0.0002(6)
C8 0.0320(8) 0.0328(8) 0.0291(8) 0.0035(6) 0.0013(6) 0.0049(6)
C9 0.0330(8) 0.0272(8) 0.0272(7) 0.0009(6) 0.0037(6) -0.0008(6)
C10 0.0271(7) 0.0272(7) 0.0238(7) 0.0001(6) -0.0005(6) -0.0017(6)
C11 0.0264(8) 0.0283(8) 0.0290(8) -0.0020(6) 0.0010(6) -0.0019(6)
C12 0.0353(9) 0.0358(9) 0.0415(9) -0.0104(7) 0.0063(7) -0.0048(7)
C13 0.0290(8) 0.0310(8) 0.0401(9) -0.0011(7) 0.0058(7) 0.0007(6)
C14 0.0274(9) 0.0487(11) 0.0786(14) 0.0017(10) 0.0014(9) 0.0008(8)
C15 0.0487(11) 0.0460(10) 0.0355(9) -0.0025(8) 0.0169(8) -0.0017(8)
C16 0.0520(11) 0.0529(11) 0.0292(9) 0.0097(8) 0.0080(8) -0.0007(9)
C17 0.0441(10) 0.0373(9) 0.0399(9) 0.0126(7) 0.0087(8) 0.0015(8)
O1 0.0856(11) 0.0309(7) 0.0610(9) 0.0113(6) 0.0231(8) 0.0058(7)
O2 0.0277(6) 0.0421(7) 0.0300(6) -0.0031(5) -0.0029(4) 0.0000(5)
O3 0.0336(6) 0.0323(6) 0.0487(7) -0.0059(5) 0.0086(5) 0.0019(5)
O4 0.0983(13) 0.0526(9) 0.0739(11) 0.0349(8) 0.0383(9) 0.0283(9)

loop_
_atom_type_symbol
_atom_type_description
_atom_type_scat_dispersion_real
_atom_type_scat_dispersion_imag
_atom_type_scat_source
C C 0.0033 0.0016 'International Tables Vol C Tables 4.2.6.8 and 6.1.1.4'
H H 0.0000 0.0000 'International Tables Vol C Tables 4.2.6.8 and 6.1.1.4'
O O 0.0106 0.0060 'International Tables Vol C Tables 4.2.6.8 and 6.1.1.4'

loop_
_geom_angle_atom_site_label_1
_geom_angle_atom_site_label_2
_geom_angle_atom_site_label_3
_geom_angle
_geom_angle_site_symmetry_1
_geom_angle_site_symmetry_3
_geom_angle_publ_flag
O1 C1 C2 124.00(16) . . ?
O1 C1 C11 122.89(15) . . ?
C2 C1 C11 113.09(14) . . ?
C3 C2 C7 119.92(16) . . ?
C3 C2 C1 120.96(16) . . ?
C7 C2 C1 119.07(14) . . ?
C4 C3 C2 119.75(18) . . ?
C4 C3 H3 120.1 . . ?
C2 C3 H3 120.1 . . ?
C3 C4 C5 120.60(17) . . ?
C3 C4 H4 119.7 . . ?
C5 C4 H4 119.7 . . ?
C4 C5 C6 120.06(17) . . ?
C4 C5 H5 120.0 . . ?
C6 C5 H5 120.0 . . ?
C5 C6 C7 120.18(17) . . ?
C5 C6 H6 119.9 . . ?
C7 C6 H6 119.9 . . ?
C6 C7 C2 119.48(15) . . ?
C6 C7 C8 121.99(15) . . ?
C2 C7 C8 118.53(14) . . ?
O2 C8 C7 109.14(13) . . ?
O2 C8 C9 102.39(12) . . ?
C7 C8 C9 112.19(13) . . ?
O2 C8 H8 110.9 . . ?
C7 C8 H8 110.9 . . ?
C9 C8 H8 110.9 . . ?
C17 C9 C10 116.13(13) . . ?
C17 C9 C8 108.13(13) . . ?
C10 C9 C8 101.45(12) . . ?
C17 C9 H9 110.2 . . ?
C10 C9 H9 110.2 . . ?
C8 C9 H9 110.2 . . ?
C9 C10 C13 119.22(13) . . ?
C9 C10 C11 103.70(13) . . ?
C13 C10 C11 103.85(12) . . ?
C9 C10 H10 109.8 . . ?
C13 C10 H10 109.8 . . ?
C11 C10 H10 109.8 . . ?
O2 C11 C12 112.17(13) . . ?
O2 C11 C1 106.34(12) . . ?
C12 C11 C1 116.42(14) . . ?
O2 C11 C10 105.39(13) . . ?
C12 C11 C10 105.01(13) . . ?
C1 C11 C10 111.04(12) . . ?
O3 C12 C11 105.78(13) . . ?
O3 C12 H12A 110.6 . . ?
C11 C12 H12A 110.6 . . ?
O3 C12 H12B 110.6 . . ?
C11 C12 H12B 110.6 . . ?
H12A C12 H12B 108.7 . . ?
O3 C13 C15 109.01(14) . . ?
O3 C13 C14 107.12(14) . . ?
C15 C13 C14 110.24(15) . . ?
O3 C13 C10 103.51(12) . . ?
C15 C13 C10 112.91(14) . . ?
C14 C13 C10 113.59(15) . . ?
C13 C14 H14A 109.5 . . ?
C13 C14 H14B 109.5 . . ?
H14A C14 H14B 109.5 . . ?
C13 C14 H14C 109.5 . . ?
H14A C14 H14C 109.5 . . ?
H14B C14 H14C 109.5 . . ?
C16 C15 C13 125.23(16) . . ?
C16 C15 H15 117.4 . . ?
C13 C15 H15 117.4 . . ?
C15 C16 C17 122.79(16) . . ?
C15 C16 H16 118.6 . . ?
C17 C16 H16 118.6 . . ?
O4 C17 C16 121.21(17) . . ?
O4 C17 C9 119.36(16) . . ?
C16 C17 C9 119.37(15) . . ?
C11 O2 C8 103.15(11) . . ?
C12 O3 C13 107.83(12) . . ?

loop_
_geom_bond_atom_site_label_1
_geom_bond_atom_site_label_2
_geom_bond_distance
_geom_bond_site_symmetry_2
_geom_bond_publ_flag
C1 O1 1.212(2) . ?
C1 C2 1.485(2) . ?
C1 C11 1.524(2) . ?
C2 C3 1.393(2) . ?
C2 C7 1.398(2) . ?
C3 C4 1.376(3) . ?
C3 H3 0.9300 . ?
C4 C5 1.382(3) . ?
C4 H4 0.9300 . ?
C5 C6 1.384(3) . ?
C5 H5 0.9300 . ?
C6 C7 1.386(2) . ?
C6 H6 0.9300 . ?
C7 C8 1.508(2) . ?
C8 O2 1.439(2) . ?
C8 C9 1.550(2) . ?
C8 H8 0.9800 . ?
C9 C17 1.517(2) . ?
C9 C10 1.540(2) . ?
C9 H9 0.9800 . ?
C10 C13 1.540(2) . ?
C10 C11 1.557(2) . ?
C10 H10 0.9800 . ?
C11 O2 1.437(2) . ?
C11 C12 1.520(2) . ?
C12 O3 1.429(2) . ?
C12 H12A 0.9700 . ?
C12 H12B 0.9700 . ?
C13 O3 1.450(2) . ?
C13 C15 1.499(3) . ?
C13 C14 1.519(3) . ?
C14 H14A 0.9600 . ?
C14 H14B 0.9600 . ?
C14 H14C 0.9600 . ?
C15 C16 1.320(3) . ?
C15 H15 0.9300 . ?
C16 C17 1.458(3) . ?
C16 H16 0.9300 . ?
C17 O4 1.214(2) . ?

loop_
_geom_torsion_atom_site_label_1
_geom_torsion_atom_site_label_2
_geom_torsion_atom_site_label_3
_geom_torsion_atom_site_label_4
_geom_torsion
_geom_torsion_site_symmetry_1
_geom_torsion_site_symmetry_2
_geom_torsion_site_symmetry_3
_geom_torsion_site_symmetry_4
_geom_torsion_publ_flag
O1 C1 C2 C3 5.3(3) . . . . ?
C11 C1 C2 C3 -172.93(16) . . . . ?
O1 C1 C2 C7 -177.42(17) . . . . ?
C11 C1 C2 C7 4.3(2) . . . . ?
C7 C2 C3 C4 -0.8(3) . . . . ?
C1 C2 C3 C4 176.44(18) . . . . ?
C2 C3 C4 C5 -0.4(3) . . . . ?
C3 C4 C5 C6 0.8(3) . . . . ?
C4 C5 C6 C7 0.0(3) . . . . ?
C5 C6 C7 C2 -1.2(3) . . . . ?
C5 C6 C7 C8 178.67(16) . . . . ?
C3 C2 C7 C6 1.6(3) . . . . ?
C1 C2 C7 C6 -175.71(15) . . . . ?
C3 C2 C7 C8 -178.28(16) . . . . ?
C1 C2 C7 C8 4.4(2) . . . . ?
C6 C7 C8 O2 -151.98(15) . . . . ?
C2 C7 C8 O2 27.9(2) . . . . ?
C6 C7 C8 C9 95.26(18) . . . . ?
C2 C7 C8 C9 -84.90(18) . . . . ?
O2 C8 C9 C17 82.90(15) . . . . ?
C7 C8 C9 C17 -160.21(14) . . . . ?
O2 C8 C9 C10 -39.72(14) . . . . ?
C7 C8 C9 C10 77.16(15) . . . . ?
C17 C9 C10 C13 13.2(2) . . . . ?
C8 C9 C10 C13 130.15(14) . . . . ?
C17 C9 C10 C11 -101.54(16) . . . . ?
C8 C9 C10 C11 15.40(14) . . . . ?
O1 C1 C11 O2 136.55(17) . . . . ?
C2 C1 C11 O2 -45.16(17) . . . . ?
O1 C1 C11 C12 10.8(2) . . . . ?
C2 C1 C11 C12 -170.95(14) . . . . ?
O1 C1 C11 C10 -109.30(19) . . . . ?
C2 C1 C11 C10 68.98(17) . . . . ?
C9 C10 C11 O2 13.58(14) . . . . ?
C13 C10 C11 O2 -111.70(13) . . . . ?
C9 C10 C11 C12 132.21(13) . . . . ?
C13 C10 C11 C12 6.93(16) . . . . ?
C9 C10 C11 C1 -101.16(14) . . . . ?
C13 C10 C11 C1 133.56(13) . . . . ?
O2 C11 C12 O3 129.68(14) . . . . ?
C1 C11 C12 O3 -107.52(15) . . . . ?
C10 C11 C12 O3 15.72(16) . . . . ?
C9 C10 C13 O3 -141.38(14) . . . . ?
C11 C10 C13 O3 -26.70(15) . . . . ?
C9 C10 C13 C15 -23.7(2) . . . . ?
C11 C10 C13 C15 91.02(16) . . . . ?
C9 C10 C13 C14 102.82(17) . . . . ?
C11 C10 C13 C14 -142.51(14) . . . . ?
O3 C13 C15 C16 134.80(19) . . . . ?
C14 C13 C15 C16 -107.9(2) . . . . ?
C10 C13 C15 C16 20.4(3) . . . . ?
C13 C15 C16 C17 -4.8(3) . . . . ?
C15 C16 C17 O4 175.0(2) . . . . ?
C15 C16 C17 C9 -7.8(3) . . . . ?
C10 C9 C17 O4 -179.82(18) . . . . ?
C8 C9 C17 O4 67.0(2) . . . . ?
C10 C9 C17 C16 3.0(2) . . . . ?
C8 C9 C17 C16 -110.20(18) . . . . ?
C12 C11 O2 C8 -153.42(12) . . . . ?
C1 C11 O2 C8 78.26(14) . . . . ?
C10 C11 O2 C8 -39.69(14) . . . . ?
C7 C8 O2 C11 -69.07(15) . . . . ?
C9 C8 O2 C11 49.98(14) . . . . ?
C11 C12 O3 C13 -34.50(17) . . . . ?
C15 C13 O3 C12 -81.75(16) . . . . ?
C14 C13 O3 C12 158.98(14) . . . . ?
C10 C13 O3 C12 38.67(16) . . . . ?
